data_1576422
loop_
_publ_author_name
'Lapa, Hugo M.'
'del Rosso, Mattia'
'Zacchini, Stefano'
'Giarola, Greta'
'Alegria, Elisabete C. B. A.'
'Trzeciak, Anna M.'
'Marchetti, Fabio'
'Martins, Lu\'isa M. D. R. S.'
'Biancalana, Lorenzo'

_publ_section_title
;
 Controlling alkyne dimerization and trimerization with ruthenium(ii)
 arene isocyanide catalysts
;
_journal_issue 5
_journal_name_full 'Catalysis Science &amp; Technology'
_journal_page_first 1622
_journal_page_last 1653
_journal_paper_doi 10.1039/D5CY01493J
_journal_volume 16
_journal_year 2026
_chemical_formula_sum 'C15.5 H22 Cl3 N O2 Ru'
_chemical_formula_weight 461.76
_space_group_crystal_system monoclinic
_space_group_IT_number 15
_space_group_name_Hall '-C 2yc'
_space_group_name_H-M_alt 'C 1 2/c 1'
_atom_sites_solution_hydrogens geom
_audit_creation_method SHELXL-2017/1
_audit_update_record
;
2025-11-21 deposited with the CCDC.	2026-01-29 downloaded from the CCDC.
;
_cell_angle_alpha 90
_cell_angle_beta 94.2520(10)
_cell_angle_gamma 90
_cell_formula_units_Z 8
_cell_length_a 25.2987(9)
_cell_length_b 17.9124(6)
_cell_length_c 8.3465(3)
_cell_measurement_reflns_used 9886
_cell_measurement_temperature 100(2)
_cell_measurement_theta_max 36.6765
_cell_measurement_theta_min 2.6755
_cell_volume 3771.9(2)
_computing_cell_refinement 'APEX3 (Bruker AXS, 2015)'
_computing_data_collection 'APEX3 (Bruker AXS, 2015)'
_computing_data_reduction 'SAINT (Bruker AXS, 2015)'
_computing_molecular_graphics 'ORTEPIII (Johnson, 1996)'
_computing_publication_material 'XCIF 2014/2 (Bruker AXS, 2014)'
_computing_structure_refinement 'SHELXL-2017/1 (Sheldrick, 2017)'
_computing_structure_solution 'SHELXT 2014/5 (Sheldrick, 2014)'
_diffrn_ambient_temperature 100(2)
_diffrn_measured_fraction_theta_full 0.998
_diffrn_measured_fraction_theta_max 0.998
_diffrn_measurement_device_type 'PHOTONII area detector'
_diffrn_measurement_method 'phi and omega scans'
_diffrn_radiation_type MoK\a
_diffrn_radiation_wavelength 0.71073
_diffrn_reflns_av_R_equivalents 0.0296
_diffrn_reflns_av_unetI/netI 0.0166
_diffrn_reflns_Laue_measured_fraction_full 0.998
_diffrn_reflns_Laue_measured_fraction_max 0.998
_diffrn_reflns_limit_h_max 30
_diffrn_reflns_limit_h_min -30
_diffrn_reflns_limit_k_max 21
_diffrn_reflns_limit_k_min -21
_diffrn_reflns_limit_l_max 10
_diffrn_reflns_limit_l_min -10
_diffrn_reflns_number 25475
_diffrn_reflns_point_group_measured_fraction_full 0.998
_diffrn_reflns_point_group_measured_fraction_max 0.998
_diffrn_reflns_theta_full 25.242
_diffrn_reflns_theta_max 25.680
_diffrn_reflns_theta_min 1.614
_diffrn_source 'fine-focus sealed tube'
_exptl_absorpt_coefficient_mu 1.262
_exptl_absorpt_correction_T_max 0.5680
_exptl_absorpt_correction_T_min 0.4615
_exptl_absorpt_correction_type empirical
_exptl_absorpt_process_details
; 
 Data were corrected for Lorentz polarization and absorption
 effects (empirical absorption correction SADABS).
 R(int) =  0.1064 (selected reflections only, before parameter refinement)
 R(int) =  0.0550 (selected reflections only, after parameter refinement)
;
_exptl_crystal_colour orange
_exptl_crystal_density_diffrn 1.626
_exptl_crystal_description plate
_exptl_crystal_F_000 1864
_exptl_crystal_size_max 0.180
_exptl_crystal_size_mid 0.150
_exptl_crystal_size_min 0.120
_refine_diff_density_max 1.221
_refine_diff_density_min -0.984
_refine_diff_density_rms 0.123
_refine_ls_extinction_method none
_refine_ls_goodness_of_fit_ref 1.274
_refine_ls_hydrogen_treatment constr
_refine_ls_matrix_type full
_refine_ls_number_parameters 248
_refine_ls_number_reflns 3563
_refine_ls_number_restraints 169
_refine_ls_restrained_S_all 1.250
_refine_ls_R_factor_all 0.0466
_refine_ls_R_factor_gt 0.0459
_refine_ls_shift/su_max 0.000
_refine_ls_shift/su_mean 0.000
_refine_ls_structure_factor_coef Fsqd
_refine_ls_weighting_details 'w=1/[\s^2^(Fo^2^)+(0.0260P)^2^+52.6887P] where P=(Fo^2^+2Fc^2^)/3'
_refine_ls_weighting_scheme calc
_refine_ls_wR_factor_gt 0.1134
_refine_ls_wR_factor_ref 0.1137
_reflns_Friedel_coverage 0.000
_reflns_number_gt 3503
_reflns_number_total 3563
_reflns_threshold_expression 'I > 2\s(I)'
_cod_data_source_file d5cy01493j2.cif
_cod_data_source_block 1e
_cod_depositor_comments 'Adding full bibliography for 1576417--1576424.cif.'
_cod_original_sg_symbol_H-M 'C 2/c'
_cod_original_formula_sum 'C15.50 H22 Cl3 N O2 Ru'
_cod_database_code 1576422
_shelx_shelxl_version_number 2017/1
_shelx_space_group_comment
;
The symmetry employed for this shelxl refinement is uniquely defined
by the following loop, which should always be used as a source of
symmetry information in preference to the above space-group names.
They are only intended as comments.
;
_shelx_estimated_absorpt_t_min 0.805
_shelx_estimated_absorpt_t_max 0.863

loop_
_space_group_symop_operation_xyz
'x, y, z'
'-x, y, -z+1/2'
'x+1/2, y+1/2, z'
'-x+1/2, y+1/2, -z+1/2'
'-x, -y, -z'
'x, -y, z-1/2'
'-x+1/2, -y+1/2, -z'
'x+1/2, -y+1/2, z-1/2'

loop_
_atom_site_label
_atom_site_type_symbol
_atom_site_fract_x
_atom_site_fract_y
_atom_site_fract_z
_atom_site_U_iso_or_equiv
_atom_site_adp_type
_atom_site_occupancy
_atom_site_site_symmetry_order
_atom_site_calc_flag
_atom_site_refinement_flags_posn
_atom_site_refinement_flags_adp
_atom_site_refinement_flags_occupancy
_atom_site_disorder_assembly
_atom_site_disorder_group
Ru1 Ru 0.30561(2) 0.35882(2) 0.34161(5) 0.01354(13) Uani 1 1 d . . . . .
Cl1 Cl 0.37733(5) 0.28894(7) 0.47260(15) 0.0211(3) Uani 1 1 d . . . . .
Cl2 Cl 0.28951(5) 0.40577(7) 0.60375(14) 0.0187(3) Uani 1 1 d . . . . .
C1 C 0.3558(2) 0.4414(3) 0.3267(6) 0.0193(11) Uani 1 1 d D . . . .
N1 N 0.3829(7) 0.4945(8) 0.3307(18) 0.015(2) Uani 0.487(4) 1 d D U P A -1
C2 C 0.4145(4) 0.5617(6) 0.3271(12) 0.0170(14) Uani 0.487(4) 1 d D U P A -1
H2A H 0.391043 0.606058 0.322721 0.020 Uiso 0.487(4) 1 calc R U P A -1
H2B H 0.434754 0.561837 0.230118 0.020 Uiso 0.487(4) 1 calc R U P A -1
C3 C 0.4523(4) 0.5649(5) 0.4765(12) 0.0164(14) Uani 0.487(4) 1 d D U P A -1
O1 O 0.4752(3) 0.5119(4) 0.5324(9) 0.0246(18) Uani 0.487(4) 1 d D U P A -1
O2 O 0.4559(3) 0.6338(4) 0.5324(8) 0.0194(16) Uani 0.487(4) 1 d D U P A -1
C4 C 0.4958(5) 0.6470(7) 0.6660(15) 0.033(3) Uani 0.487(4) 1 d D U P A -1
H4A H 0.531066 0.630284 0.636031 0.040 Uiso 0.487(4) 1 calc R U P A -1
H4B H 0.486716 0.618416 0.761613 0.040 Uiso 0.487(4) 1 calc R U P A -1
C5 C 0.4972(6) 0.7272(8) 0.7026(16) 0.042(4) Uani 0.487(4) 1 d D U P A -1
H5A H 0.523716 0.736792 0.791816 0.063 Uiso 0.487(4) 1 calc R U P A -1
H5B H 0.506450 0.755107 0.607673 0.063 Uiso 0.487(4) 1 calc R U P A -1
H5C H 0.462239 0.743276 0.732863 0.063 Uiso 0.487(4) 1 calc R U P A -1
N2 N 0.3871(6) 0.4840(7) 0.2900(17) 0.015(2) Uani 0.513(4) 1 d D U P A -2
C22 C 0.4199(4) 0.5395(5) 0.2250(11) 0.0170(14) Uani 0.513(4) 1 d D U P A -2
H22A H 0.400063 0.563782 0.132524 0.020 Uiso 0.513(4) 1 calc R U P A -2
H22B H 0.451496 0.515119 0.185082 0.020 Uiso 0.513(4) 1 calc R U P A -2
C23 C 0.4377(4) 0.5983(5) 0.3468(11) 0.0164(14) Uani 0.513(4) 1 d D U P A -2
O21 O 0.4218(3) 0.6052(4) 0.4767(9) 0.0252(18) Uani 0.513(4) 1 d D U P A -2
O22 O 0.4718(3) 0.6422(4) 0.2796(8) 0.0168(15) Uani 0.513(4) 1 d D U P A -2
C24 C 0.4872(4) 0.7101(6) 0.3695(13) 0.026(2) Uani 0.513(4) 1 d D U P A -2
H24A H 0.515949 0.698710 0.452825 0.031 Uiso 0.513(4) 1 calc R U P A -2
H24B H 0.456510 0.729868 0.423244 0.031 Uiso 0.513(4) 1 calc R U P A -2
C25 C 0.505(2) 0.7656(6) 0.256(5) 0.038(6) Uani 0.513(4) 1 d D U P A -2
H25A H 0.515805 0.811431 0.313901 0.057 Uiso 0.513(4) 1 calc R U P A -2
H25B H 0.535802 0.745614 0.203688 0.057 Uiso 0.513(4) 1 calc R U P A -2
H25C H 0.476565 0.776665 0.174208 0.057 Uiso 0.513(4) 1 calc R U P A -2
C11 C 0.3019(2) 0.2840(3) 0.1325(6) 0.0197(11) Uani 1 1 d . . . . .
C12 C 0.2677(2) 0.2534(3) 0.2447(6) 0.0191(10) Uani 1 1 d . . . . .
H12 H 0.278026 0.205208 0.298601 0.023 Uiso 1 1 calc R U . . .
C13 C 0.22796(19) 0.2960(3) 0.3073(6) 0.0185(10) Uani 1 1 d . . . . .
H13 H 0.211266 0.277145 0.404470 0.022 Uiso 1 1 calc R U . . .
C14 C 0.2206(2) 0.3733(3) 0.2624(6) 0.0174(10) Uani 1 1 d . . . . .
C15 C 0.25252(19) 0.4029(3) 0.1446(6) 0.0176(10) Uani 1 1 d . . . . .
H15 H 0.251906 0.457783 0.122874 0.021 Uiso 1 1 calc R U . . .
C16 C 0.2924(2) 0.3579(3) 0.0811(6) 0.0205(11) Uani 1 1 d . . . . .
H16 H 0.319142 0.382770 0.016499 0.025 Uiso 1 1 calc R U . . .
C17 C 0.3462(2) 0.2377(3) 0.0731(7) 0.0275(12) Uani 1 1 d . . . . .
H17A H 0.346073 0.188124 0.122921 0.041 Uiso 1 1 calc R U . . .
H17B H 0.341084 0.232516 -0.043908 0.041 Uiso 1 1 calc R U . . .
H17C H 0.380184 0.262238 0.101722 0.041 Uiso 1 1 calc R U . . .
C18 C 0.1781(2) 0.4175(3) 0.3380(6) 0.0211(11) Uani 1 1 d . . . . .
H18 H 0.181521 0.407364 0.456140 0.025 Uiso 1 1 calc R U . . .
C19 C 0.1239(2) 0.3893(3) 0.2719(8) 0.0305(13) Uani 1 1 d . . . . .
H19A H 0.096050 0.417761 0.320381 0.046 Uiso 1 1 calc R U . . .
H19B H 0.120330 0.395903 0.155028 0.046 Uiso 1 1 calc R U . . .
H19C H 0.120384 0.336292 0.297857 0.046 Uiso 1 1 calc R U . . .
C20 C 0.1830(2) 0.5019(3) 0.3140(7) 0.0269(12) Uani 1 1 d . . . . .
H20A H 0.154506 0.527404 0.365576 0.040 Uiso 1 1 calc R U . . .
H20B H 0.217398 0.519044 0.362352 0.040 Uiso 1 1 calc R U . . .
H20C H 0.180340 0.513321 0.198895 0.040 Uiso 1 1 calc R U . . .
C51 C 0.5060(13) 0.929(3) 0.734(4) 0.32(3) Uiso 0.5 1 d D U P B -1
H51A H 0.507898 0.979590 0.687881 0.384 Uiso 0.5 1 calc R U P B -1
H51B H 0.510263 0.890850 0.649408 0.384 Uiso 0.5 1 calc R U P B -1
Cl51 Cl 0.4488(10) 0.9148(18) 0.836(4) 0.403(14) Uiso 0.5 1 d D U P B -1
Cl52 Cl 0.5502(9) 0.9159(16) 0.903(4) 0.377(13) Uiso 0.5 1 d D U P B -1

loop_
_atom_site_aniso_label
_atom_site_aniso_U_11
_atom_site_aniso_U_22
_atom_site_aniso_U_33
_atom_site_aniso_U_23
_atom_site_aniso_U_13
_atom_site_aniso_U_12
Ru1 0.0127(2) 0.0132(2) 0.0146(2) 0.00115(15) 0.00035(14) -0.00306(15)
Cl1 0.0158(6) 0.0229(6) 0.0242(6) 0.0031(5) -0.0011(5) 0.0013(5)
Cl2 0.0206(6) 0.0175(6) 0.0180(6) -0.0028(5) 0.0010(5) -0.0028(5)
C1 0.017(2) 0.019(3) 0.022(3) 0.004(2) 0.001(2) 0.001(2)
N1 0.014(3) 0.014(4) 0.017(6) -0.001(4) 0.005(4) -0.001(3)
C2 0.014(3) 0.020(4) 0.017(3) 0.005(3) 0.002(3) -0.004(3)
C3 0.012(3) 0.017(3) 0.022(3) 0.001(3) 0.004(3) -0.002(3)
O1 0.025(4) 0.020(4) 0.028(4) 0.004(3) -0.005(3) 0.004(3)
O2 0.018(4) 0.019(4) 0.021(4) -0.001(3) -0.002(3) -0.003(3)
C4 0.020(6) 0.040(7) 0.039(7) 0.008(6) -0.003(5) -0.002(5)
C5 0.031(7) 0.061(9) 0.033(8) -0.013(6) -0.006(8) -0.006(7)
N2 0.014(3) 0.014(4) 0.017(6) -0.001(4) 0.005(4) -0.001(3)
C22 0.014(3) 0.020(4) 0.017(3) 0.005(3) 0.002(3) -0.004(3)
C23 0.012(3) 0.017(3) 0.022(3) 0.001(3) 0.004(3) -0.002(3)
O21 0.027(4) 0.024(4) 0.026(4) 0.000(3) 0.009(3) -0.004(4)
O22 0.016(3) 0.016(3) 0.019(3) 0.000(3) 0.000(3) -0.005(3)
C24 0.024(5) 0.028(6) 0.027(5) -0.007(5) 0.002(4) -0.005(4)
C25 0.040(17) 0.027(5) 0.046(7) 0.008(10) 0.002(9) -0.010(9)
C11 0.019(3) 0.021(3) 0.018(2) -0.008(2) -0.003(2) -0.005(2)
C12 0.020(2) 0.018(2) 0.019(3) -0.004(2) -0.003(2) -0.006(2)
C13 0.016(2) 0.021(3) 0.017(2) 0.003(2) -0.0023(19) -0.005(2)
C14 0.017(2) 0.019(3) 0.015(2) 0.0009(19) -0.0035(19) -0.0035(19)
C15 0.018(2) 0.019(2) 0.016(2) 0.000(2) -0.0023(19) -0.0034(19)
C16 0.017(2) 0.028(3) 0.017(2) -0.001(2) 0.0007(19) -0.008(2)
C17 0.022(3) 0.027(3) 0.033(3) -0.010(2) -0.001(2) -0.002(2)
C18 0.019(3) 0.026(3) 0.018(2) 0.000(2) 0.002(2) 0.001(2)
C19 0.014(3) 0.033(3) 0.044(4) 0.001(3) 0.005(2) 0.003(2)
C20 0.030(3) 0.027(3) 0.023(3) -0.003(2) 0.002(2) 0.002(2)

loop_
_atom_type_symbol
_atom_type_description
_atom_type_scat_dispersion_real
_atom_type_scat_dispersion_imag
_atom_type_scat_source
C C 0.0033 0.0016 'International Tables Vol C Tables 4.2.6.8 and 6.1.1.4'
H H 0.0000 0.0000 'International Tables Vol C Tables 4.2.6.8 and 6.1.1.4'
Cl Cl 0.1484 0.1585 'International Tables Vol C Tables 4.2.6.8 and 6.1.1.4'
N N 0.0061 0.0033 'International Tables Vol C Tables 4.2.6.8 and 6.1.1.4'
O O 0.0106 0.0060 'International Tables Vol C Tables 4.2.6.8 and 6.1.1.4'
Ru Ru -1.2594 0.8363 'International Tables Vol C Tables 4.2.6.8 and 6.1.1.4'

loop_
_geom_angle_atom_site_label_1
_geom_angle_atom_site_label_2
_geom_angle_atom_site_label_3
_geom_angle
_geom_angle_site_symmetry_1
_geom_angle_site_symmetry_3
_geom_angle_publ_flag
C1 Ru1 C16 89.7(2) . . ?
C1 Ru1 C15 92.5(2) . . ?
C16 Ru1 C15 38.04(19) . . ?
C1 Ru1 C11 113.6(2) . . ?
C16 Ru1 C11 37.6(2) . . ?
C15 Ru1 C11 68.65(19) . . ?
C1 Ru1 C14 120.8(2) . . ?
C16 Ru1 C14 68.24(18) . . ?
C15 Ru1 C14 37.59(18) . . ?
C11 Ru1 C14 81.43(19) . . ?
C1 Ru1 C12 151.0(2) . . ?
C16 Ru1 C12 66.62(19) . . ?
C15 Ru1 C12 79.07(19) . . ?
C11 Ru1 C12 37.56(19) . . ?
C14 Ru1 C12 67.11(19) . . ?
C1 Ru1 C13 158.1(2) . . ?
C16 Ru1 C13 78.62(18) . . ?
C15 Ru1 C13 66.83(18) . . ?
C11 Ru1 C13 67.08(19) . . ?
C14 Ru1 C13 37.55(18) . . ?
C12 Ru1 C13 36.04(19) . . ?
C1 Ru1 Cl1 87.20(15) . . ?
C16 Ru1 Cl1 120.43(15) . . ?
C15 Ru1 Cl1 158.45(14) . . ?
C11 Ru1 Cl1 91.72(14) . . ?
C14 Ru1 Cl1 151.68(13) . . ?
C12 Ru1 Cl1 90.80(14) . . ?
C13 Ru1 Cl1 114.69(13) . . ?
C1 Ru1 Cl2 87.01(16) . . ?
C16 Ru1 Cl2 152.56(15) . . ?
C15 Ru1 Cl2 114.88(14) . . ?
C11 Ru1 Cl2 159.26(14) . . ?
C14 Ru1 Cl2 90.26(13) . . ?
C12 Ru1 Cl2 121.73(14) . . ?
C13 Ru1 Cl2 94.88(13) . . ?
Cl1 Ru1 Cl2 86.63(4) . . ?
N2 C1 Ru1 166.9(7) . . ?
N1 C1 Ru1 172.7(8) . . ?
C1 N1 C2 176.5(18) . . ?
N1 C2 C3 109.3(10) . . ?
N1 C2 H2A 109.8 . . ?
C3 C2 H2A 109.8 . . ?
N1 C2 H2B 109.8 . . ?
C3 C2 H2B 109.8 . . ?
H2A C2 H2B 108.3 . . ?
O1 C3 O2 126.1(9) . . ?
O1 C3 C2 123.5(9) . . ?
O2 C3 C2 110.5(8) . . ?
C3 O2 C4 116.4(8) . . ?
O2 C4 C5 108.6(9) . . ?
O2 C4 H4A 110.0 . . ?
C5 C4 H4A 110.0 . . ?
O2 C4 H4B 110.0 . . ?
C5 C4 H4B 110.0 . . ?
H4A C4 H4B 108.3 . . ?
C4 C5 H5A 109.5 . . ?
C4 C5 H5B 109.5 . . ?
H5A C5 H5B 109.5 . . ?
C4 C5 H5C 109.5 . . ?
H5A C5 H5C 109.5 . . ?
H5B C5 H5C 109.5 . . ?
C1 N2 C22 171.2(17) . . ?
N2 C22 C23 112.5(8) . . ?
N2 C22 H22A 109.1 . . ?
C23 C22 H22A 109.1 . . ?
N2 C22 H22B 109.1 . . ?
C23 C22 H22B 109.1 . . ?
H22A C22 H22B 107.8 . . ?
O21 C23 O22 126.8(9) . . ?
O21 C23 C22 125.6(8) . . ?
O22 C23 C22 107.5(7) . . ?
C23 O22 C24 115.6(7) . . ?
O22 C24 C25 108.3(15) . . ?
O22 C24 H24A 110.0 . . ?
C25 C24 H24A 110.0 . . ?
O22 C24 H24B 110.0 . . ?
C25 C24 H24B 110.0 . . ?
H24A C24 H24B 108.4 . . ?
C24 C25 H25A 109.5 . . ?
C24 C25 H25B 109.5 . . ?
H25A C25 H25B 109.5 . . ?
C24 C25 H25C 109.5 . . ?
H25A C25 H25C 109.5 . . ?
H25B C25 H25C 109.5 . . ?
C16 C11 C12 117.5(5) . . ?
C16 C11 C17 122.1(5) . . ?
C12 C11 C17 120.4(5) . . ?
C16 C11 Ru1 70.4(3) . . ?
C12 C11 Ru1 72.9(3) . . ?
C17 C11 Ru1 127.4(4) . . ?
C13 C12 C11 121.7(5) . . ?
C13 C12 Ru1 72.9(3) . . ?
C11 C12 Ru1 69.6(3) . . ?
C13 C12 H12 118.3 . . ?
C11 C12 H12 118.3 . . ?
Ru1 C12 H12 118.3 . . ?
C12 C13 C14 120.6(5) . . ?
C12 C13 Ru1 71.1(3) . . ?
C14 C13 Ru1 69.5(3) . . ?
C12 C13 H13 118.7 . . ?
C14 C13 H13 118.7 . . ?
Ru1 C13 H13 118.7 . . ?
C15 C14 C13 118.0(5) . . ?
C15 C14 C18 123.5(5) . . ?
C13 C14 C18 118.5(4) . . ?
C15 C14 Ru1 70.2(3) . . ?
C13 C14 Ru1 72.9(3) . . ?
C18 C14 Ru1 129.8(3) . . ?
C14 C15 C16 120.1(5) . . ?
C14 C15 Ru1 72.2(3) . . ?
C16 C15 Ru1 70.4(3) . . ?
C14 C15 H15 119.4 . . ?
C16 C15 H15 119.4 . . ?
Ru1 C15 H15 119.4 . . ?
C11 C16 C15 121.9(5) . . ?
C11 C16 Ru1 72.1(3) . . ?
C15 C16 Ru1 71.6(3) . . ?
C11 C16 H16 118.4 . . ?
C15 C16 H16 118.4 . . ?
Ru1 C16 H16 118.4 . . ?
C11 C17 H17A 109.5 . . ?
C11 C17 H17B 109.5 . . ?
H17A C17 H17B 109.5 . . ?
C11 C17 H17C 109.5 . . ?
H17A C17 H17C 109.5 . . ?
H17B C17 H17C 109.5 . . ?
C14 C18 C19 108.9(4) . . ?
C14 C18 C20 113.4(4) . . ?
C19 C18 C20 111.0(5) . . ?
C14 C18 H18 107.8 . . ?
C19 C18 H18 107.8 . . ?
C20 C18 H18 107.8 . . ?
C18 C19 H19A 109.5 . . ?
C18 C19 H19B 109.5 . . ?
H19A C19 H19B 109.5 . . ?
C18 C19 H19C 109.5 . . ?
H19A C19 H19C 109.5 . . ?
H19B C19 H19C 109.5 . . ?
C18 C20 H20A 109.5 . . ?
C18 C20 H20B 109.5 . . ?
H20A C20 H20B 109.5 . . ?
C18 C20 H20C 109.5 . . ?
H20A C20 H20C 109.5 . . ?
H20B C20 H20C 109.5 . . ?
Cl51 C51 Cl52 95.2(13) . . ?
Cl51 C51 H51A 112.7 . . ?
Cl52 C51 H51A 112.7 . . ?
Cl51 C51 H51B 112.7 . . ?
Cl52 C51 H51B 112.7 . . ?
H51A C51 H51B 110.2 . . ?

loop_
_geom_bond_atom_site_label_1
_geom_bond_atom_site_label_2
_geom_bond_distance
_geom_bond_site_symmetry_2
_geom_bond_publ_flag
Ru1 C1 1.960(5) . ?
Ru1 C16 2.175(5) . ?
Ru1 C15 2.192(5) . ?
Ru1 C11 2.198(5) . ?
Ru1 C14 2.218(5) . ?
Ru1 C12 2.241(5) . ?
Ru1 C13 2.264(5) . ?
Ru1 Cl1 2.4000(13) . ?
Ru1 Cl2 2.4067(12) . ?
C1 N2 1.157(10) . ?
C1 N1 1.172(10) . ?
N1 C2 1.446(12) . ?
C2 C3 1.516(12) . ?
C2 H2A 0.9900 . ?
C2 H2B 0.9900 . ?
C3 O1 1.190(11) . ?
C3 O2 1.320(11) . ?
O2 C4 1.467(12) . ?
C4 C5 1.469(17) . ?
C4 H4A 0.9900 . ?
C4 H4B 0.9900 . ?
C5 H5A 0.9800 . ?
C5 H5B 0.9800 . ?
C5 H5C 0.9800 . ?
N2 C22 1.427(11) . ?
C22 C23 1.509(12) . ?
C22 H22A 0.9900 . ?
C22 H22B 0.9900 . ?
C23 O21 1.191(11) . ?
C23 O22 1.324(10) . ?
O22 C24 1.465(11) . ?
C24 C25 1.47(2) . ?
C24 H24A 0.9900 . ?
C24 H24B 0.9900 . ?
C25 H25A 0.9800 . ?
C25 H25B 0.9800 . ?
C25 H25C 0.9800 . ?
C11 C16 1.408(8) . ?
C11 C12 1.430(7) . ?
C11 C17 1.507(7) . ?
C12 C13 1.394(7) . ?
C12 H12 1.0000 . ?
C13 C14 1.443(7) . ?
C13 H13 1.0000 . ?
C14 C15 1.421(7) . ?
C14 C18 1.510(7) . ?
C15 C16 1.423(7) . ?
C15 H15 1.0000 . ?
C16 H16 1.0000 . ?
C17 H17A 0.9800 . ?
C17 H17B 0.9800 . ?
C17 H17C 0.9800 . ?
C18 C19 1.527(7) . ?
C18 C20 1.532(8) . ?
C18 H18 1.0000 . ?
C19 H19A 0.9800 . ?
C19 H19B 0.9800 . ?
C19 H19C 0.9800 . ?
C20 H20A 0.9800 . ?
C20 H20B 0.9800 . ?
C20 H20C 0.9800 . ?
C51 Cl51 1.750(17) . ?
C51 Cl52 1.750(17) . ?
C51 H51A 0.9900 . ?
C51 H51B 0.9900 . ?
